data_4023263
loop_
_publ_author_name
'Ahmad Basheer'
'Zvi Rappoport'

_publ_section_title
;
 A Rich Array of Reactions of Cyanomonothiocarbonylmalonamides
 RNHCSCH(CN)CONHR' and Their Thioenols RNHC(SH)=C(CN)CONHR'
;
_journal_name_full 'Journal of Organic Chemistry'
_journal_page_first 1386
_journal_page_last 1396
_journal_paper_doi 10.1021/jo7022262
_journal_volume 73
_journal_year 2008
_chemical_formula_moiety 'C10 H7 N3 S2'
_chemical_formula_sum 'C10 H7 N3 S2'
_chemical_formula_weight 233.31
_chemical_name_systematic
; 
 ? 
;
_space_group_IT_number 14
_symmetry_cell_setting monoclinic
_symmetry_space_group_name_Hall '-P 2ybc'
_symmetry_space_group_name_H-M 'P 1 21/c 1'
_atom_sites_solution_hydrogens geom
_atom_sites_solution_primary direct
_atom_sites_solution_secondary difmap
_audit_creation_method SHELXL-97
_cell_angle_alpha 90.00
_cell_angle_beta 95.5850(10)
_cell_angle_gamma 90.00
_cell_formula_units_Z 4
_cell_length_a 4.3559(3)
_cell_length_b 17.3837(10)
_cell_length_c 13.9844(8)
_cell_measurement_temperature 295(1)
_cell_volume 1053.90(11)
_computing_cell_refinement 'Bruker SMART'
_computing_data_collection 'Bruker SMART'
_computing_data_reduction 'Bruker SAINT'
_computing_molecular_graphics 'Bruker SHELXTL'
_computing_publication_material 'Bruker SHELXTL'
_computing_structure_refinement 'SHELXL-97 (Sheldrick, 1997)'
_computing_structure_solution 'SHELXS-97 (Sheldrick, 1990)'
_diffrn_ambient_temperature 295(1)
_diffrn_measured_fraction_theta_full 1.000
_diffrn_measured_fraction_theta_max 1.000
_diffrn_measurement_device_type 'CCD area detector'
_diffrn_measurement_method 'phi and omega scans'
_diffrn_radiation_monochromator graphite
_diffrn_radiation_source 'fine-focus sealed tube'
_diffrn_radiation_type MoK\a
_diffrn_radiation_wavelength 0.71073
_diffrn_reflns_av_R_equivalents 0.0201
_diffrn_reflns_av_sigmaI/netI 0.0155
_diffrn_reflns_limit_h_max 5
_diffrn_reflns_limit_h_min -5
_diffrn_reflns_limit_k_max 22
_diffrn_reflns_limit_k_min -22
_diffrn_reflns_limit_l_max 17
_diffrn_reflns_limit_l_min -17
_diffrn_reflns_number 11639
_diffrn_reflns_theta_full 27.00
_diffrn_reflns_theta_max 27.00
_diffrn_reflns_theta_min 1.87
_exptl_absorpt_coefficient_mu 0.471
_exptl_absorpt_correction_T_max 0.9199
_exptl_absorpt_correction_T_min 0.8561
_exptl_absorpt_correction_type none
_exptl_crystal_colour orange
_exptl_crystal_density_diffrn 1.470
_exptl_crystal_density_method 'not measured'
_exptl_crystal_description rod
_exptl_crystal_F_000 480
_exptl_crystal_size_max 0.34
_exptl_crystal_size_mid 0.25
_exptl_crystal_size_min 0.18
_refine_diff_density_max 0.290
_refine_diff_density_min -0.245
_refine_diff_density_rms 0.065
_refine_ls_extinction_method none
_refine_ls_goodness_of_fit_ref 1.037
_refine_ls_hydrogen_treatment mixed
_refine_ls_matrix_type full
_refine_ls_number_parameters 164
_refine_ls_number_reflns 2302
_refine_ls_number_restraints 0
_refine_ls_restrained_S_all 1.037
_refine_ls_R_factor_all 0.0410
_refine_ls_R_factor_gt 0.0371
_refine_ls_shift/su_max 0.001
_refine_ls_shift/su_mean 0.000
_refine_ls_structure_factor_coef Fsqd
_refine_ls_weighting_details 'calc w=1/[\s^2^(Fo^2^)+(0.0684P)^2^+0.1873P] where P=(Fo^2^+2Fc^2^)/3'
_refine_ls_weighting_scheme calc
_refine_ls_wR_factor_gt 0.1034
_refine_ls_wR_factor_ref 0.1064
_reflns_number_gt 2056
_reflns_number_total 2302
_reflns_threshold_expression >2sigma(I)
_cod_data_source_file jo7022262-File006.cif
_cod_data_source_block bashir3m
_cod_depositor_comments
;
The following automatic conversions were performed:
'_symmetry_cell_setting' value 'Monoclinic' changed to 'monoclinic'
according to '/home/saulius/struct/CIF-dictionaries/cif_core.dic'
dictionary named 'cif_core.dic' version 2.4.1 from 2010-06-29.

Automatic conversion script
Id: cif_fix_enum 1527 2010-12-29 10:47:43Z saulius 
;
_cod_original_sg_symbol_H-M 'P 21/c'
_cod_database_code 4023263

loop_
_symmetry_equiv_pos_as_xyz
'x, y, z'
'-x, y+1/2, -z+1/2'
'-x, -y, -z'
'x, -y-1/2, z-1/2'

loop_
_atom_site_label
_atom_site_type_symbol
_atom_site_fract_x
_atom_site_fract_y
_atom_site_fract_z
_atom_site_U_iso_or_equiv
_atom_site_adp_type
_atom_site_occupancy
_atom_site_symmetry_multiplicity
_atom_site_calc_flag
_atom_site_refinement_flags
_atom_site_disorder_assembly
_atom_site_disorder_group
C1 C 0.3721(3) 0.69305(9) 0.89177(10) 0.0404(3) Uani 1 1 d . . .
C2 C 0.5612(4) 0.62807(8) 0.88823(11) 0.0417(3) Uani 1 1 d . . .
C3 C 0.6482(3) 0.59297(9) 0.80182(11) 0.0428(3) Uani 1 1 d . . .
C4 C 0.6824(4) 0.59658(9) 0.97777(12) 0.0481(4) Uani 1 1 d . . .
C5 C 0.0596(4) 0.79420(9) 0.83744(12) 0.0455(4) Uani 1 1 d . . .
C6 C 0.0806(4) 0.80873(9) 0.93558(12) 0.0479(4) Uani 1 1 d . . .
C7 C -0.0636(5) 0.87217(12) 0.97119(17) 0.0628(5) Uani 1 1 d . . .
C8 C -0.2324(5) 0.91902(13) 0.90594(19) 0.0715(6) Uani 1 1 d . . .
C9 C -0.2554(5) 0.90368(12) 0.80820(18) 0.0665(5) Uani 1 1 d . . .
C10 C -0.1090(4) 0.84153(11) 0.77208(16) 0.0585(4) Uani 1 1 d . . .
H7 H -0.056(6) 0.8805(14) 1.0374(19) 0.079(7) Uiso 1 1 d . . .
H8 H -0.317(6) 0.9605(17) 0.9254(19) 0.090(8) Uiso 1 1 d . . .
H9 H -0.375(5) 0.9344(13) 0.7646(16) 0.069(6) Uiso 1 1 d . . .
H10 H -0.140(6) 0.8267(14) 0.7069(19) 0.078(7) Uiso 1 1 d . . .
N1 N 0.2254(3) 0.72906(8) 0.81645(11) 0.0451(3) Uani 1 1 d . . .
H1N1 H 0.243(4) 0.7146(11) 0.7607(15) 0.049(5) Uiso 1 1 d . . .
N2 N 0.7822(5) 0.56997(10) 1.04870(12) 0.0692(5) Uani 1 1 d . . .
N3 N 0.8398(4) 0.53324(9) 0.81136(13) 0.0548(4) Uani 1 1 d . . .
H1N3 H 0.920(5) 0.5167(12) 0.8648(16) 0.061(6) Uiso 1 1 d . . .
H2N3 H 0.895(5) 0.5134(13) 0.7605(18) 0.065(6) Uiso 1 1 d . . .
S1 S 0.30509(11) 0.73858(3) 0.99863(3) 0.05119(16) Uani 1 1 d . . .
S2 S 0.52662(12) 0.62257(3) 0.68935(3) 0.05812(17) Uani 1 1 d . . .

loop_
_atom_site_aniso_label
_atom_site_aniso_U_11
_atom_site_aniso_U_22
_atom_site_aniso_U_33
_atom_site_aniso_U_23
_atom_site_aniso_U_13
_atom_site_aniso_U_12
C1 0.0418(7) 0.0426(7) 0.0361(7) 0.0014(6) 0.0009(6) -0.0078(6)
C2 0.0453(8) 0.0426(8) 0.0358(7) 0.0037(6) -0.0037(6) -0.0040(6)
C3 0.0421(7) 0.0455(8) 0.0400(7) 0.0022(6) -0.0003(6) -0.0041(6)
C4 0.0573(9) 0.0440(8) 0.0415(8) -0.0001(6) -0.0031(7) -0.0008(7)
C5 0.0423(8) 0.0433(8) 0.0515(9) 0.0051(7) 0.0070(7) -0.0032(6)
C6 0.0470(8) 0.0457(8) 0.0521(9) 0.0021(7) 0.0106(7) -0.0055(6)
C7 0.0660(12) 0.0563(10) 0.0694(13) -0.0044(9) 0.0233(10) -0.0018(8)
C8 0.0636(12) 0.0517(11) 0.1035(18) 0.0000(11) 0.0295(12) 0.0068(9)
C9 0.0549(10) 0.0547(10) 0.0907(16) 0.0204(10) 0.0102(10) 0.0051(8)
C10 0.0561(10) 0.0564(10) 0.0626(12) 0.0130(9) 0.0036(8) 0.0032(8)
N1 0.0510(7) 0.0464(7) 0.0374(7) 0.0021(5) 0.0017(6) 0.0019(6)
N2 0.0934(13) 0.0649(10) 0.0453(8) 0.0043(7) -0.0129(8) 0.0099(9)
N3 0.0593(9) 0.0571(9) 0.0466(9) -0.0007(7) -0.0024(7) 0.0120(7)
S1 0.0629(3) 0.0523(3) 0.0382(2) -0.00165(15) 0.00435(18) -0.00186(18)
S2 0.0682(3) 0.0709(3) 0.0347(2) 0.00269(18) 0.00206(19) 0.0163(2)

loop_
_atom_type_symbol
_atom_type_description
_atom_type_scat_dispersion_real
_atom_type_scat_dispersion_imag
_atom_type_scat_source
C C 0.0033 0.0016 'International Tables Vol C Tables 4.2.6.8 and 6.1.1.4'
H H 0.0000 0.0000 'International Tables Vol C Tables 4.2.6.8 and 6.1.1.4'
N N 0.0061 0.0033 'International Tables Vol C Tables 4.2.6.8 and 6.1.1.4'
S S 0.1246 0.1234 'International Tables Vol C Tables 4.2.6.8 and 6.1.1.4'

loop_
_geom_angle_atom_site_label_1
_geom_angle_atom_site_label_2
_geom_angle_atom_site_label_3
_geom_angle
_geom_angle_site_symmetry_1
_geom_angle_site_symmetry_3
_geom_angle_publ_flag
N1 C1 C2 126.04(14) . . ?
N1 C1 S1 110.92(12) . . ?
C2 C1 S1 123.02(11) . . ?
C1 C2 C4 116.67(14) . . ?
C1 C2 C3 125.15(13) . . ?
C4 C2 C3 118.15(14) . . ?
N3 C3 C2 117.46(14) . . ?
N3 C3 S2 117.87(13) . . ?
C2 C3 S2 124.67(12) . . ?
N2 C4 C2 178.5(2) . . ?
C10 C5 C6 121.53(17) . . ?
C10 C5 N1 126.68(17) . . ?
C6 C5 N1 111.78(14) . . ?
C7 C6 C5 120.74(18) . . ?
C7 C6 S1 128.70(16) . . ?
C5 C6 S1 110.56(12) . . ?
C8 C7 C6 117.6(2) . . ?
C8 C7 H7 122.0(15) . . ?
C6 C7 H7 120.4(15) . . ?
C7 C8 C9 121.4(2) . . ?
C7 C8 H8 119.9(19) . . ?
C9 C8 H8 118.5(19) . . ?
C10 C9 C8 121.4(2) . . ?
C10 C9 H9 117.4(14) . . ?
C8 C9 H9 121.1(14) . . ?
C9 C10 C5 117.3(2) . . ?
C9 C10 H10 122.8(15) . . ?
C5 C10 H10 119.4(15) . . ?
C1 N1 C5 115.76(14) . . ?
C1 N1 H1N1 121.3(14) . . ?
C5 N1 H1N1 122.8(14) . . ?
C3 N3 H1N3 123.7(14) . . ?
C3 N3 H2N3 117.4(15) . . ?
H1N3 N3 H2N3 119(2) . . ?
C1 S1 C6 90.95(8) . . ?
C3 S2 H1N1 86.6(5) . . ?

loop_
_geom_bond_atom_site_label_1
_geom_bond_atom_site_label_2
_geom_bond_distance
_geom_bond_site_symmetry_2
_geom_bond_publ_flag
C1 N1 1.334(2) . ?
C1 C2 1.402(2) . ?
C1 S1 1.7406(15) . ?
C2 C4 1.420(2) . ?
C2 C3 1.437(2) . ?
C3 N3 1.331(2) . ?
C3 S2 1.6902(15) . ?
C4 N2 1.142(2) . ?
C5 C10 1.386(2) . ?
C5 C6 1.390(2) . ?
C5 N1 1.390(2) . ?
C6 C7 1.386(3) . ?
C6 S1 1.7473(18) . ?
C7 C8 1.380(3) . ?
C7 H7 0.94(3) . ?
C8 C9 1.387(3) . ?
C8 H8 0.87(3) . ?
C9 C10 1.375(3) . ?
C9 H9 0.93(2) . ?
C10 H10 0.94(3) . ?
N1 H1N1 0.83(2) . ?
N3 H1N3 0.84(2) . ?
N3 H2N3 0.85(2) . ?
S2 H1N1 2.31(2) . ?

loop_
_geom_hbond_atom_site_label_D
_geom_hbond_atom_site_label_H
_geom_hbond_atom_site_label_A
_geom_hbond_distance_DH
_geom_hbond_distance_HA
_geom_hbond_distance_DA
_geom_hbond_angle_DHA
_geom_hbond_site_symmetry_A
N1 H1N1 S2 0.83(2) 2.31(2) 2.9599(16) 135.9(17) .
N3 H1N3 N2 0.84(2) 2.26(2) 3.022(2) 150.1(19) 3_767

loop_
_cod_related_entry_id
_cod_related_entry_database
_cod_related_entry_code
1 ChemSpider 30658640
